data_4309769
loop_
_publ_author_name
'Hongyu Chen'
'Ranitendranath Tagore'
'Siddhartha Das'
'Christopher Incarvito'
'J. W. Faller'
'Robert H. Crabtree'
'Gary W. Brudvig'

_publ_contact_author_address
;
    Department of Chemistry, Yale University, New Haven, CT 06520-8107 USA
;
_publ_contact_author_email ' Jack.faller@yale.edu '
_publ_contact_author_fax ' (203)-432-6144 '
_publ_contact_author_name ' J. W. Faller'
_publ_contact_author_phone ' (203)-432-3954 '
_publ_section_title
;
General Synthesis of Di-\m-oxo Dimanganese Complexes as Functional Models
for the Oxygen Evolving Complex of Photosystem II
;
_journal_name_full 'Inorganic Chemistry'
_journal_page_first 7661
_journal_page_last 7670
_journal_paper_doi 10.1021/ic0509940
_journal_volume 44
_journal_year 2005
_chemical_formula_sum 'C48 H48 Mn2 N9 O19'
_chemical_formula_weight 1164.83
_space_group_IT_number 2
_symmetry_cell_setting triclinic
_symmetry_Int_Tables_number 2
_symmetry_space_group_name_Hall '-P 1'
_symmetry_space_group_name_H-M 'P -1'
_audit_creation_date 2002-06-14
_audit_creation_method 'by teXsan for Windows v1.06'
_cell_angle_alpha 80.666(2)
_cell_angle_beta 86.254(2)
_cell_angle_gamma 84.000(2)
_cell_formula_units_Z 2
_cell_length_a 7.9563(3)
_cell_length_b 13.3147(4)
_cell_length_c 25.5000(7)
_cell_measurement_reflns_used 0
_cell_measurement_temperature 183.2
_cell_measurement_theta_max 0.0
_cell_measurement_theta_min 0.0
_cell_volume 2647.77(15)
_computing_cell_refinement Denzo-SMN
_computing_data_collection 'Nonius Collect'
_computing_data_reduction Denzo-SMN
_computing_publication_material 'teXsan for Windows v. 1.06 (MSC 1999)'
_computing_structure_refinement 'teXsan for Windows v. 1.06 (MSC 1999)'
_computing_structure_solution
;
SIR92 (Altomare, et. al. 1994)
;
_diffrn_ambient_temperature 183.2
_diffrn_measurement_device 'Nonius Kappa CCD'
_diffrn_measurement_method \w
_diffrn_orient_matrix_UB_11 0.00000
_diffrn_orient_matrix_UB_12 0.00000
_diffrn_orient_matrix_UB_13 0.00000
_diffrn_orient_matrix_UB_21 0.00000
_diffrn_orient_matrix_UB_22 0.00000
_diffrn_orient_matrix_UB_23 0.00000
_diffrn_orient_matrix_UB_31 0.00000
_diffrn_orient_matrix_UB_32 0.00000
_diffrn_orient_matrix_UB_33 0.00000
_diffrn_radiation_detector CCD
_diffrn_radiation_monochromator graphite
_diffrn_radiation_source 'X-ray tube'
_diffrn_radiation_type 'Mo K\a'
_diffrn_radiation_wavelength 0.7107
_diffrn_reflns_av_R_equivalents 0.04753
_diffrn_reflns_av_sigmaI/netI 0.168
_diffrn_reflns_limit_h_max 10
_diffrn_reflns_limit_h_min -10
_diffrn_reflns_limit_k_max 17
_diffrn_reflns_limit_k_min -16
_diffrn_reflns_limit_l_max 33
_diffrn_reflns_limit_l_min -30
_diffrn_reflns_number 30050
_diffrn_reflns_reduction_process 'Lp corrections applied'
_diffrn_reflns_theta_max 27.68
_diffrn_reflns_theta_min 1.55
_diffrn_standards_decay_% 0.00
_diffrn_standards_interval_count 0
_diffrn_standards_number 0
_exptl_absorpt_coefficient_mu 0.560
_exptl_absorpt_correction_type none
_exptl_crystal_colour NONE
_exptl_crystal_density_diffrn 1.461
_exptl_crystal_density_meas ?
_exptl_crystal_description NONE
_exptl_crystal_F_000 1202.00
_exptl_crystal_size_max 0.00
_exptl_crystal_size_mid 0.00
_exptl_crystal_size_min 0.00
_refine_diff_density_max 0.89
_refine_diff_density_min -0.51
_refine_ls_extinction_method none
_refine_ls_goodness_of_fit_all 2.172
_refine_ls_goodness_of_fit_ref 2.170
_refine_ls_hydrogen_treatment noref
_refine_ls_matrix_type full
_refine_ls_number_constraints 0
_refine_ls_number_parameters 703
_refine_ls_number_reflns 4922
_refine_ls_number_restraints 0
_refine_ls_R_factor_all 0.0676
_refine_ls_R_factor_gt 0.0680
_refine_ls_shift/su_max 0.0400
_refine_ls_shift/su_mean 0.0028
_refine_ls_structure_factor_coef F
_refine_ls_weighting_details 'w = 1/[\s^2^(Fo) + 0.00002|Fo|^2^]'
_refine_ls_weighting_scheme sigma
_refine_ls_wR_factor_all 0.0870
_refine_ls_wR_factor_ref 0.0870
_reflns_number_gt 4922
_reflns_number_total 12043
_reflns_threshold_expression I>3.00\s(I)
_cod_data_source_file ic0509940si20050617_103030.cif
_cod_data_source_block '_2244MndimerNO3'
_cod_original_cell_volume 2647.8(1)
_cod_original_sg_symbol_H-M 'P -1 '
_cod_original_formula_sum 'C48 H48 N9 Mn2 O19 '
_cod_database_code 4309769

loop_
_symmetry_equiv_pos_as_xyz
'   +x,   +y,   +z'
'   -x,   -y,   -z'

loop_
_atom_site_label
_atom_site_fract_x
_atom_site_fract_y
_atom_site_fract_z
_atom_site_U_iso_or_equiv
_atom_site_occupancy
_atom_site_refinement_flags
_atom_site_adp_type
_atom_site_calc_flag
_atom_site_calc_attached_atom
Mn(1) 0.82208(10) -0.07961(6) 0.78834(3) 0.0295(3) 1.000 . Uani d ?
Mn(2) 0.69553(10) 0.07333(6) 0.71308(3) 0.0301(3) 1.000 . Uani d ?
O(1) 0.6156(4) -0.0124(3) 0.7697(1) 0.0326(11) 1.000 . Uani d ?
O(2) 0.8929(4) 0.0082(3) 0.73124(13) 0.0310(11) 1.000 . Uani d ?
O(3) 1.0548(4) -0.1481(3) 0.8014(1) 0.0417(12) 1.000 . Uani d ?
O(4) 0.4664(5) 0.1451(3) 0.69889(13) 0.0405(12) 1.000 . Uani d ?
O(5) 0.3536(8) 0.1363(7) 0.8602(3) 0.153(3) 1.000 . Uani d ?
O(6) 0.3737(13) 0.1628(6) 0.9400(3) 0.194(4) 1.000 . Uani d ?
O(7) 0.3359(8) 0.0146(6) 0.9231(3) 0.125(3) 1.000 . Uani d ?
O(8) 1.1932(7) -0.0013(4) 0.5714(2) 0.095(2) 1.000 . Uani d ?
O(9) 1.1235(8) -0.1176(6) 0.6351(2) 0.131(3) 1.000 . Uani d ?
O(10) 1.1611(9) -0.1526(4) 0.5590(2) 0.122(3) 1.000 . Uani d ?
O(11) 0.2073(5) 0.0536(4) 0.6817(2) 0.070(2) 1.000 . Uani d ?
O(12) 0.275(2) 0.3302(7) 0.8243(5) 0.318(7) 1.000 . Uani d ?
O(13) 0.6048(10) 0.6482(6) 0.2860(2) 0.163(3) 1.000 . Uani d ?
O(14) 0.7359(8) 0.3120(5) 0.3388(4) 0.201(4) 1.000 . Uani d ?
O(15) 0.1070(10) 0.5460(7) 0.7771(3) 0.165(4) 1.000 . Uani d ?
O(16) 0.3106(12) 0.5073(12) 0.8322(3) 0.278(6) 1.000 . Uani d ?
O(17) 0.1853(11) 0.6825(5) 0.7683(5) 0.225(5) 1.000 . Uani d ?
O(21) 0.6915(5) 0.0556(4) 0.1794(2) 0.072(2) 1.000 . Uani d ?
O(22) 0.1881(6) 0.4881(4) 0.6703(2) 0.095(2) 1.000 . Uani d ?
N(1) 0.7741(6) -0.2193(4) 0.7588(2) 0.034(1) 1.000 . Uani d ?
N(2) 0.7028(5) -0.1656(4) 0.8513(2) 0.028(1) 1.000 . Uani d ?
N(3) 0.8552(6) -0.0022(4) 0.8572(2) 0.042(2) 1.000 . Uani d ?
N(4) 0.6627(6) -0.0044(3) 0.6517(2) 0.037(2) 1.000 . Uani d ?
N(5) 0.8094(5) 0.1590(4) 0.6499(2) 0.031(2) 1.000 . Uani d ?
N(6) 0.7429(6) 0.1990(4) 0.7441(2) 0.043(2) 1.000 . Uani d ?
N(7) 0.3583(9) 0.1079(8) 0.9096(3) 0.088(3) 1.000 . Uani d ?
N(8) 1.1553(8) -0.0888(6) 0.5897(3) 0.069(2) 1.000 . Uani d ?
N(9) 0.1925(10) 0.5998(7) 0.8065(6) 0.180(5) 1.000 . Uani d ?
C(1) 0.6713(7) -0.2791(5) 0.7916(3) 0.039(2) 1.000 . Uani d ?
C(2) 0.6182(9) -0.3642(6) 0.7769(3) 0.054(2) 1.000 . Uani d ?
C(3) 0.6696(10) -0.3876(6) 0.7272(3) 0.073(3) 1.000 . Uani d ?
C(4) 0.7781(9) -0.3332(6) 0.6945(3) 0.061(2) 1.000 . Uani d ?
C(5) 0.8299(7) -0.2472(5) 0.7112(2) 0.046(2) 1.000 . Uani d ?
C(6) 0.6280(7) -0.2485(5) 0.8438(2) 0.031(2) 1.000 . Uani d ?
C(7) 0.5207(7) -0.2988(4) 0.8831(2) 0.035(2) 1.000 . Uani d ?
C(8) 0.4948(7) -0.2646(4) 0.9331(2) 0.027(2) 1.000 . Uani d ?
C(9) 0.5743(7) -0.1811(5) 0.9421(2) 0.037(2) 1.000 . Uani d ?
C(10) 0.6737(7) -0.1317(5) 0.8995(2) 0.032(2) 1.000 . Uani d ?
C(11) 0.7663(7) -0.0392(5) 0.9023(3) 0.042(2) 1.000 . Uani d ?
C(12) 0.7643(9) 0.0073(5) 0.9483(3) 0.054(2) 1.000 . Uani d ?
C(13) 0.8543(10) 0.0902(6) 0.9475(4) 0.075(3) 1.000 . Uani d ?
C(14) 0.9480(9) 0.1245(6) 0.9020(4) 0.074(3) 1.000 . Uani d ?
C(15) 0.9466(7) 0.0767(5) 0.8574(3) 0.060(2) 1.000 . Uani d ?
C(16) 0.3900(8) -0.3187(4) 0.9761(2) 0.037(2) 1.000 . Uani d ?
C(17) 0.2112(8) -0.3098(4) 0.9727(2) 0.040(2) 1.000 . Uani d ?
C(18) 0.1142(7) -0.3623(5) 1.0126(2) 0.039(2) 1.000 . Uani d ?
C(19) 0.1828(8) -0.4209(5) 1.0571(2) 0.044(2) 1.000 . Uani d ?
C(20) 0.3558(7) -0.4244(4) 1.0605(2) 0.034(2) 1.000 . Uani d ?
C(21) 0.4598(7) -0.3750(4) 1.0214(2) 0.034(2) 1.000 . Uani d ?
C(22) 0.1303(7) -0.2462(5) 0.9255(3) 0.071(2) 1.000 . Uani d ?
C(23) 0.0702(8) -0.4805(5) 1.0985(2) 0.056(2) 1.000 . Uani d ?
C(24) 0.6483(7) -0.3891(4) 1.0272(2) 0.041(2) 1.000 . Uani d ?
C(25) 0.7399(7) 0.0328(4) 0.6033(2) 0.030(2) 1.000 . Uani d ?
C(26) 0.7329(8) -0.0093(6) 0.5589(3) 0.051(2) 1.000 . Uani d ?
C(27) 0.6407(9) -0.0958(5) 0.5623(3) 0.055(2) 1.000 . Uani d ?
C(28) 0.5622(8) -0.1343(5) 0.6118(3) 0.055(2) 1.000 . Uani d ?
C(29) 0.5734(8) -0.0869(5) 0.6535(3) 0.049(2) 1.000 . Uani d ?
C(30) 0.8259(7) 0.1250(5) 0.6042(3) 0.032(2) 1.000 . Uani d ?
C(31) 0.9208(7) 0.1749(4) 0.5648(2) 0.030(2) 1.000 . Uani d ?
C(32) 1.0015(7) 0.2609(5) 0.5713(3) 0.040(2) 1.000 . Uani d ?
C(33) 0.9813(7) 0.2925(4) 0.6199(2) 0.036(2) 1.000 . Uani d ?
C(34) 0.8829(8) 0.2409(5) 0.6590(2) 0.034(2) 1.000 . Uani d ?
C(35) 0.8411(7) 0.2682(5) 0.7136(2) 0.036(2) 1.000 . Uani d ?
C(36) 0.6848(9) 0.2138(6) 0.7922(3) 0.061(2) 1.000 . Uani d ?
C(37) 0.7251(10) 0.2980(6) 0.8116(3) 0.071(3) 1.000 . Uani d ?
C(38) 0.8329(10) 0.3661(6) 0.7833(3) 0.078(3) 1.000 . Uani d ?
C(39) 0.8915(8) 0.3511(6) 0.7312(3) 0.055(2) 1.000 . Uani d ?
C(40) 1.1097(7) 0.3164(4) 0.5254(2) 0.032(2) 1.000 . Uani d ?
C(41) 1.2834(7) 0.3097(5) 0.5289(2) 0.042(2) 1.000 . Uani d ?
C(42) 1.3767(7) 0.3610(5) 0.4865(3) 0.049(2) 1.000 . Uani d ?
C(43) 1.3026(7) 0.4218(4) 0.4432(2) 0.036(2) 1.000 . Uani d ?
C(44) 1.1290(7) 0.4270(4) 0.4420(2) 0.041(2) 1.000 . Uani d ?
C(45) 1.0306(7) 0.3740(4) 0.4823(2) 0.033(2) 1.000 . Uani d ?
C(46) 1.3742(7) 0.2461(5) 0.5743(3) 0.057(2) 1.000 . Uani d ?
C(47) 1.4055(8) 0.4826(5) 0.4001(3) 0.057(2) 1.000 . Uani d ?
C(48) 0.8396(7) 0.3815(5) 0.4784(2) 0.046(2) 1.000 . Uani d ?
H(1) 0.5474 -0.4064 0.8004 0.064 1.000 . Uiso c ?
H(2) 0.6269 -0.4440 0.7157 0.088 1.000 . Uiso c ?
H(3) 0.8179 -0.3525 0.6613 0.073 1.000 . Uiso c ?
H(4) 0.9061 -0.2071 0.6888 0.055 1.000 . Uiso c ?
H(5) 0.4661 -0.3552 0.8763 0.042 1.000 . Uiso c ?
H(6) 0.5623 -0.1581 0.9757 0.045 1.000 . Uiso c ?
H(7) 0.7011 -0.0185 0.9796 0.065 1.000 . Uiso c ?
H(8) 0.8520 0.1233 0.9779 0.090 1.000 . Uiso c ?
H(9) 1.0134 0.1806 0.9011 0.088 1.000 . Uiso c ?
H(10) 1.0122 0.1006 0.8263 0.071 1.000 . Uiso c ?
H(11) -0.0047 -0.3580 1.0093 0.046 1.000 . Uiso c ?
H(12) 0.4058 -0.4627 1.0912 0.041 1.000 . Uiso c ?
H(13) 0.0612 -0.1901 0.9365 0.085 1.000 . Uiso c ?
H(14) 0.2157 -0.2216 0.9003 0.085 1.000 . Uiso c ?
H(15) 0.0627 -0.2868 0.9096 0.085 1.000 . Uiso c ?
H(16) 0.0919 -0.4674 1.1328 0.067 1.000 . Uiso c ?
H(17) -0.0450 -0.4598 1.0914 0.067 1.000 . Uiso c ?
H(18) 0.0935 -0.5515 1.0972 0.067 1.000 . Uiso c ?
H(19) 0.6716 -0.3920 1.0635 0.049 1.000 . Uiso c ?
H(20) 0.6936 -0.4509 1.0154 0.049 1.000 . Uiso c ?
H(21) 0.6987 -0.3332 1.0064 0.049 1.000 . Uiso c ?
H(22) 0.7881 0.0182 0.5264 0.061 1.000 . Uiso c ?
H(23) 0.6317 -0.1273 0.5318 0.066 1.000 . Uiso c ?
H(24) 0.5023 -0.1933 0.6153 0.066 1.000 . Uiso c ?
H(25) 0.5160 -0.1118 0.6861 0.059 1.000 . Uiso c ?
H(26) 0.9338 0.1513 0.5314 0.036 1.000 . Uiso c ?
H(27) 1.0349 0.3496 0.6264 0.043 1.000 . Uiso c ?
H(28) 0.6159 0.1667 0.8131 0.073 1.000 . Uiso c ?
H(29) 0.6781 0.3103 0.8454 0.085 1.000 . Uiso c ?
H(30) 0.8660 0.4210 0.7986 0.094 1.000 . Uiso c ?
H(31) 0.9622 0.3964 0.7098 0.066 1.000 . Uiso c ?
H(32) 1.4966 0.3538 0.4873 0.059 1.000 . Uiso c ?
H(33) 1.0747 0.4680 0.4127 0.049 1.000 . Uiso c ?
H(34) 1.3397 0.2720 0.6063 0.068 1.000 . Uiso c ?
H(35) 1.3478 0.1773 0.5776 0.068 1.000 . Uiso c ?
H(36) 1.4928 0.2486 0.5678 0.068 1.000 . Uiso c ?
H(37) 1.4755 0.5222 0.4157 0.068 1.000 . Uiso c ?
H(38) 1.4742 0.4373 0.3806 0.068 1.000 . Uiso c ?
H(39) 1.3318 0.5267 0.3768 0.068 1.000 . Uiso c ?
H(40) 0.7862 0.3848 0.5126 0.055 1.000 . Uiso c ?
H(41) 0.8038 0.4414 0.4546 0.055 1.000 . Uiso c ?
H(42) 0.8095 0.3230 0.4656 0.055 1.000 . Uiso c ?

loop_
_atom_site_aniso_label
_atom_site_aniso_U_11
_atom_site_aniso_U_22
_atom_site_aniso_U_33
_atom_site_aniso_U_12
_atom_site_aniso_U_13
_atom_site_aniso_U_23
Mn(1) 0.0265(5) 0.0330(6) 0.0279(5) -0.0038(4) -0.0027(4) -0.0003(5)
Mn(2) 0.0284(5) 0.0292(6) 0.0318(6) -0.0019(4) -0.0013(5) -0.0026(5)
O(1) 0.028(2) 0.029(2) 0.038(2) -0.005(2) 0.003(2) 0.005(2)
O(2) 0.022(2) 0.039(2) 0.031(2) 0.001(2) -0.004(2) -0.004(2)
O(3) 0.032(2) 0.045(3) 0.044(3) 0.005(2) -0.007(2) 0.004(2)
O(4) 0.038(2) 0.042(3) 0.040(2) 0.007(2) -0.012(2) -0.006(2)
O(5) 0.131(6) 0.280(10) 0.072(4) -0.112(6) 0.023(4) -0.052(6)
O(6) 0.343(13) 0.139(7) 0.113(6) 0.059(7) -0.103(7) -0.073(5)
O(7) 0.096(5) 0.121(6) 0.154(7) 0.033(5) 0.003(4) -0.034(5)
O(8) 0.128(5) 0.069(4) 0.089(4) 0.019(4) -0.014(4) -0.036(3)
O(9) 0.149(6) 0.194(7) 0.048(4) -0.056(5) 0.034(4) -0.003(4)
O(10) 0.224(7) 0.072(4) 0.084(4) -0.002(4) -0.072(4) -0.035(4)
O(11) 0.034(3) 0.102(4) 0.085(4) -0.023(3) 0.009(2) -0.039(3)
O(12) 0.39(2) 0.155(8) 0.40(2) 0.170(9) -0.096(13) -0.104(9)
O(13) 0.211(8) 0.208(8) 0.071(4) 0.021(6) -0.005(5) -0.049(5)
O(14) 0.099(5) 0.118(6) 0.366(12) -0.022(4) 0.086(6) -0.006(7)
O(15) 0.166(7) 0.221(9) 0.110(5) -0.081(7) 0.006(5) 0.005(6)
O(16) 0.163(9) 0.52(2) 0.136(8) -0.130(11) -0.050(7) 0.066(10)
O(17) 0.199(9) 0.055(4) 0.41(2) 0.022(5) 0.069(9) -0.069(7)
O(21) 0.043(3) 0.093(4) 0.079(4) -0.012(3) 0.011(3) -0.015(3)
O(22) 0.100(4) 0.088(4) 0.094(4) -0.050(3) 0.007(3) 0.011(3)
N(1) 0.034(3) 0.039(3) 0.032(3) 0.004(2) -0.005(2) -0.017(2)
N(2) 0.033(3) 0.024(3) 0.028(3) -0.005(2) -0.003(2) -0.009(3)
N(3) 0.031(3) 0.043(3) 0.052(3) -0.006(3) 0.003(2) -0.011(3)
N(4) 0.031(3) 0.026(3) 0.055(3) -0.008(2) -0.002(2) -0.003(3)
N(5) 0.025(3) 0.036(4) 0.032(3) -0.003(2) -0.000(2) -0.004(3)
N(6) 0.033(3) 0.060(4) 0.034(3) -0.003(3) 0.003(2) -0.007(3)
N(7) 0.075(5) 0.137(8) 0.055(5) 0.025(5) -0.021(4) -0.036(6)
N(8) 0.058(4) 0.067(5) 0.088(6) -0.008(3) -0.021(4) -0.027(4)
N(9) 0.065(6) 0.088(6) 0.38(2) -0.054(5) 0.027(8) -0.009(9)
C(1) 0.035(4) 0.047(4) 0.038(4) -0.001(3) -0.008(3) -0.009(4)
C(2) 0.069(5) 0.044(5) 0.050(5) -0.005(4) -0.008(4) -0.014(4)
C(3) 0.081(6) 0.065(5) 0.081(6) -0.002(4) -0.030(5) -0.029(5)
C(4) 0.063(5) 0.075(5) 0.054(5) 0.019(4) -0.011(4) -0.050(4)
C(5) 0.042(4) 0.063(5) 0.036(3) 0.005(3) -0.003(3) -0.024(3)
C(6) 0.030(3) 0.029(4) 0.034(4) -0.004(3) -0.009(3) -0.002(3)
C(7) 0.029(3) 0.035(4) 0.039(4) -0.007(3) -0.009(3) 0.002(3)
C(8) 0.034(3) 0.026(3) 0.023(3) -0.006(3) -0.006(3) -0.005(3)
C(9) 0.026(3) 0.055(4) 0.028(3) -0.005(3) -0.000(3) 0.002(3)
C(10) 0.027(3) 0.041(4) 0.031(4) 0.007(3) -0.016(3) -0.017(3)
C(11) 0.028(3) 0.040(4) 0.055(5) -0.002(3) -0.010(3) 0.003(4)
C(12) 0.069(5) 0.040(5) 0.061(5) -0.005(4) -0.021(4) -0.027(4)
C(13) 0.056(5) 0.078(6) 0.107(7) -0.014(4) -0.015(5) -0.049(6)
C(14) 0.045(4) 0.064(6) 0.124(7) -0.015(4) -0.011(5) -0.041(5)
C(15) 0.028(3) 0.040(4) 0.112(6) -0.014(3) 0.011(4) -0.014(4)
C(16) 0.043(4) 0.038(4) 0.029(4) 0.002(3) -0.005(3) -0.005(3)
C(17) 0.036(4) 0.042(4) 0.044(4) -0.007(3) -0.012(3) -0.006(3)
C(18) 0.029(3) 0.050(4) 0.038(4) -0.004(3) -0.000(3) -0.009(3)
C(19) 0.049(4) 0.051(4) 0.034(4) 0.000(3) -0.007(3) -0.012(4)
C(20) 0.041(4) 0.045(4) 0.015(3) -0.008(3) 0.003(3) 0.002(3)
C(21) 0.036(4) 0.032(4) 0.035(4) -0.002(3) -0.014(3) -0.007(3)
C(22) 0.029(4) 0.087(6) 0.075(5) -0.003(4) -0.017(4) 0.052(5)
C(23) 0.051(4) 0.079(5) 0.036(4) -0.027(4) 0.006(3) 0.004(4)
C(24) 0.033(3) 0.048(4) 0.041(4) -0.006(3) -0.003(3) -0.003(3)
C(25) 0.036(3) 0.030(4) 0.028(3) 0.001(3) -0.004(3) -0.014(3)
C(26) 0.049(4) 0.067(5) 0.041(4) -0.017(4) -0.002(3) -0.014(4)
C(27) 0.060(5) 0.042(4) 0.071(5) -0.001(4) -0.023(4) -0.030(4)
C(28) 0.048(4) 0.031(4) 0.090(6) -0.010(3) -0.005(4) -0.015(4)
C(29) 0.044(4) 0.034(4) 0.069(5) -0.005(3) 0.001(3) -0.007(3)
C(30) 0.029(3) 0.026(4) 0.035(4) -0.007(3) 0.003(3) 0.011(3)
C(31) 0.044(3) 0.025(3) 0.021(3) -0.006(3) -0.001(3) -0.007(3)
C(32) 0.026(3) 0.048(5) 0.040(4) 0.000(3) -0.001(3) 0.010(4)
C(33) 0.045(4) 0.029(4) 0.034(4) -0.005(3) -0.008(3) -0.007(3)
C(34) 0.039(4) 0.033(4) 0.029(4) 0.001(3) -0.002(3) -0.003(3)
C(35) 0.038(4) 0.033(4) 0.040(4) -0.005(3) -0.006(3) -0.010(3)
C(36) 0.062(4) 0.065(5) 0.063(5) 0.004(4) 0.005(4) -0.038(4)
C(37) 0.080(6) 0.063(5) 0.062(5) 0.007(4) 0.018(4) -0.010(4)
C(38) 0.098(6) 0.081(6) 0.064(5) 0.020(5) -0.022(5) -0.050(5)
C(39) 0.061(4) 0.060(5) 0.054(5) -0.011(4) -0.006(4) -0.031(4)
C(40) 0.022(3) 0.034(4) 0.039(4) -0.007(3) 0.005(3) -0.002(3)
C(41) 0.026(3) 0.058(5) 0.037(4) -0.000(3) -0.001(3) 0.005(4)
C(42) 0.023(3) 0.065(5) 0.053(5) -0.003(3) -0.001(3) 0.010(4)
C(43) 0.034(3) 0.038(4) 0.033(4) -0.009(3) 0.010(3) -0.001(3)
C(44) 0.036(4) 0.036(4) 0.053(4) 0.007(3) -0.010(3) -0.015(4)
C(45) 0.028(3) 0.039(4) 0.030(3) -0.002(3) 0.008(3) -0.005(3)
C(46) 0.043(4) 0.065(5) 0.061(5) 0.001(4) -0.018(4) -0.007(4)
C(47) 0.055(4) 0.062(5) 0.053(5) -0.010(4) 0.011(3) -0.010(4)
C(48) 0.037(4) 0.047(4) 0.053(4) -0.002(3) -0.012(3) -0.004(3)

loop_
_atom_type_symbol
_atom_type_oxidation_number
_atom_type_number_in_cell
_atom_type_scat_dispersion_real
_atom_type_scat_dispersion_imag
_atom_type_scat_source
C 0 96 0.002 0.002
;International Tables for Crystallography
(1992, Vol. C, Table 6.1.1.2)
;
H 0 96 0.000 0.000
;International Tables for Crystallography
(1992, Vol. C, Table 6.1.1.2)
;
Mn 0 4 0.295 0.729
;International Tables for Crystallography
(1992, Vol. C, Tables 4.2.6.8 and 6.1.1.1)
;
N 0 18 0.004 0.003
;International Tables for Crystallography
(1992, Vol. C, Table 6.1.1.2)
;
O 0 38 0.008 0.006
;International Tables for Crystallography
(1992, Vol. C, Table 6.1.1.2)
;

loop_
_geom_angle_atom_site_label_1
_geom_angle_atom_site_label_2
_geom_angle_atom_site_label_3
_geom_angle
_geom_angle_site_symmetry_1
_geom_angle_site_symmetry_2
_geom_angle_site_symmetry_3
_geom_angle_publ_flag
MN2 MN1 O1 41.5(2) . . . ?
MN2 MN1 O2 39.8(2) . . . ?
MN2 MN1 O3 133.3(2) . . . ?
MN2 MN1 N1 103.7(2) . . . ?
MN2 MN1 N2 130.6(2) . . . ?
MN2 MN1 N3 104.2(2) . . . ?
O1 MN1 O2 81.3(2) . . . ?
O1 MN1 O3 174.5(2) . . . ?
O1 MN1 N1 93.8(2) . . . ?
O1 MN1 N2 89.1(2) . . . ?
O1 MN1 N3 97.3(2) . . . ?
O2 MN1 O3 93.5(2) . . . ?
O2 MN1 N1 106.7(3) . . . ?
O2 MN1 N2 170.4(2) . . . ?
O2 MN1 N3 104.2(3) . . . ?
O3 MN1 N1 85.7(2) . . . ?
O3 MN1 N2 96.1(2) . . . ?
O3 MN1 N3 85.8(2) . . . ?
N1 MN1 N2 74.9(3) . . . ?
N1 MN1 N3 148.4(3) . . . ?
N2 MN1 N3 75.8(3) . . . ?
MN1 MN2 O1 42.2(2) . . . ?
MN1 MN2 O2 41.1(2) . . . ?
MN1 MN2 O4 134.8(2) . . . ?
MN1 MN2 N4 101.9(2) . . . ?
MN1 MN2 N5 131.6(2) . . . ?
MN1 MN2 N6 101.0(2) . . . ?
O1 MN2 O2 83.4(2) . . . ?
O1 MN2 O4 92.6(2) . . . ?
O1 MN2 N4 101.2(3) . . . ?
O1 MN2 N5 173.6(2) . . . ?
O1 MN2 N6 104.4(3) . . . ?
O2 MN2 O4 175.3(2) . . . ?
O2 MN2 N4 96.5(2) . . . ?
O2 MN2 N5 90.5(2) . . . ?
O2 MN2 N6 92.3(3) . . . ?
O4 MN2 N4 86.7(2) . . . ?
O4 MN2 N5 93.6(2) . . . ?
O4 MN2 N6 86.3(2) . . . ?
N4 MN2 N5 77.7(3) . . . ?
N4 MN2 N6 153.8(3) . . . ?
N5 MN2 N6 77.5(3) . . . ?
MN1 O1 MN2 96.3(2) . . . ?
MN1 O2 MN2 99.0(3) . . . ?
MN1 N1 C1 114.1(6) . . . ?
MN1 N1 C5 126.7(7) . . . ?
C1 N1 C5 119.0(9) . . . ?
MN1 N2 C6 120.3(6) . . . ?
MN1 N2 C10 120.8(7) . . . ?
C6 N2 C10 118.1(8) . . . ?
MN1 N3 C11 114.0(7) . . . ?
MN1 N3 C15 126.7(8) . . . ?
C11 N3 C15 119.3(9) . . . ?
MN2 N4 C25 115.4(6) . . . ?
MN2 N4 C29 127.4(7) . . . ?
C25 N4 C29 117.2(9) . . . ?
MN2 N5 C30 118.5(7) . . . ?
MN2 N5 C34 117.8(7) . . . ?
C30 N5 C34 123.2(9) . . . ?
MN2 N6 C35 118.0(6) . . . ?
MN2 N6 C36 121.7(8) . . . ?
C35 N6 C36 120.3(10) . . . ?
O5 N7 O6 123.8(16) . . . ?
O5 N7 O7 112.6(15) . . . ?
O6 N7 O7 123.6(15) . . . ?
O8 N8 O9 124.4(13) . . . ?
O8 N8 O10 118.3(12) . . . ?
O9 N8 O10 117.2(12) . . . ?
O15 N9 O16 96.2(12) . . . ?
O15 N9 O17 92.1(17) . . . ?
O16 N9 O17 143.7(13) . . . ?
N1 C1 C2 121.2(9) . . . ?
N1 C1 C6 115.7(10) . . . ?
C2 C1 C6 123.0(10) . . . ?
C1 C2 C3 118.4(11) . . . ?
C1 C2 H1 120.8 . . . no
C3 C2 H1 120.8 . . . no
C2 C3 C4 122.2(11) . . . ?
C2 C3 H2 118.9 . . . no
C4 C3 H2 118.9 . . . no
C3 C4 C5 117.4(9) . . . ?
C3 C4 H3 121.3 . . . no
C5 C4 H3 121.3 . . . no
N1 C5 C4 121.6(9) . . . ?
N1 C5 H4 119.2 . . . no
C4 C5 H4 119.2 . . . no
N2 C6 C1 113.3(9) . . . ?
N2 C6 C7 122.1(9) . . . ?
C1 C6 C7 124.6(10) . . . ?
C6 C7 C8 119.2(8) . . . ?
C6 C7 H5 120.4 . . . no
C8 C7 H5 120.4 . . . no
C7 C8 C9 119.6(9) . . . ?
C7 C8 C16 120.7(8) . . . ?
C9 C8 C16 119.8(8) . . . ?
C8 C9 C10 117.5(9) . . . ?
C8 C9 H6 121.2 . . . no
C10 C9 H6 121.2 . . . no
N2 C10 C9 123.3(9) . . . ?
N2 C10 C11 112.3(9) . . . ?
C9 C10 C11 124.3(9) . . . ?
N3 C11 C10 115.8(10) . . . ?
N3 C11 C12 120.7(9) . . . ?
C10 C11 C12 123.5(10) . . . ?
C11 C12 C13 119.5(11) . . . ?
C11 C12 H7 120.2 . . . no
C13 C12 H7 120.2 . . . no
C12 C13 C14 119.0(12) . . . ?
C12 C13 H8 120.5 . . . no
C14 C13 H8 120.5 . . . no
C13 C14 C15 119.7(10) . . . ?
C13 C14 H9 120.1 . . . no
C15 C14 H9 120.2 . . . no
N3 C15 C14 121.8(10) . . . ?
N3 C15 H10 119.1 . . . no
C14 C15 H10 119.1 . . . no
C8 C16 C17 119.7(7) . . . ?
C8 C16 C21 121.8(8) . . . ?
C17 C16 C21 118.4(8) . . . ?
C16 C17 C18 119.4(7) . . . ?
C16 C17 C22 120.1(8) . . . ?
C18 C17 C22 120.5(8) . . . ?
C17 C18 C19 122.6(8) . . . ?
C17 C18 H11 118.7 . . . no
C19 C18 H11 118.7 . . . no
C18 C19 C20 116.7(8) . . . ?
C18 C19 C23 120.1(8) . . . ?
C20 C19 C23 123.1(7) . . . ?
C19 C20 C21 123.3(7) . . . ?
C19 C20 H12 118.4 . . . no
C21 C20 H12 118.4 . . . no
C16 C21 C20 119.5(7) . . . ?
C16 C21 C24 121.2(8) . . . ?
C20 C21 C24 119.1(7) . . . ?
C17 C22 H13 109.5 . . . no
C17 C22 H14 109.5 . . . no
C17 C22 H15 109.5 . . . no
H13 C22 H14 109.5 . . . no
H13 C22 H15 109.5 . . . no
H14 C22 H15 109.4 . . . no
C19 C23 H16 109.5 . . . no
C19 C23 H17 109.5 . . . no
C19 C23 H18 109.4 . . . no
H16 C23 H17 109.5 . . . no
H16 C23 H18 109.5 . . . no
H17 C23 H18 109.5 . . . no
C21 C24 H19 109.5 . . . no
C21 C24 H20 109.5 . . . no
C21 C24 H21 109.5 . . . no
H19 C24 H20 109.5 . . . no
H19 C24 H21 109.5 . . . no
H20 C24 H21 109.5 . . . no
N4 C25 C26 123.4(9) . . . ?
N4 C25 C30 113.7(8) . . . ?
C26 C25 C30 122.9(10) . . . ?
C25 C26 C27 118.0(10) . . . ?
C25 C26 H22 121.0 . . . no
C27 C26 H22 121.0 . . . no
C26 C27 C28 118.7(10) . . . ?
C26 C27 H23 120.6 . . . no
C28 C27 H23 120.6 . . . no
C27 C28 C29 119.3(9) . . . ?
C27 C28 H24 120.4 . . . no
C29 C28 H24 120.3 . . . no
N4 C29 C28 123.3(10) . . . ?
N4 C29 H25 118.3 . . . no
C28 C29 H25 118.4 . . . no
N5 C30 C25 114.3(9) . . . ?
N5 C30 C31 117.9(9) . . . ?
C25 C30 C31 127.8(10) . . . ?
C30 C31 C32 122.3(9) . . . ?
C30 C31 H26 118.9 . . . no
C32 C31 H26 118.9 . . . no
C31 C32 C33 117.4(9) . . . ?
C31 C32 C40 121.1(9) . . . ?
C33 C32 C40 121.5(10) . . . ?
C32 C33 C34 119.0(9) . . . ?
C32 C33 H27 120.5 . . . no
C34 C33 H27 120.5 . . . no
N5 C34 C33 120.3(9) . . . ?
N5 C34 C35 113.8(9) . . . ?
C33 C34 C35 125.9(10) . . . ?
N6 C35 C34 111.5(9) . . . ?
N6 C35 C39 123.5(9) . . . ?
C34 C35 C39 125.0(10) . . . ?
N6 C36 C37 119.1(11) . . . ?
N6 C36 H28 120.4 . . . no
C37 C36 H28 120.4 . . . no
C36 C37 C38 122.2(10) . . . ?
C36 C37 H29 118.9 . . . no
C38 C37 H29 118.9 . . . no
C37 C38 C39 118.2(11) . . . ?
C37 C38 H30 120.9 . . . no
C39 C38 H30 120.9 . . . no
C35 C39 C38 116.4(11) . . . ?
C35 C39 H31 121.8 . . . no
C38 C39 H31 121.8 . . . no
C32 C40 C41 119.3(7) . . . ?
C32 C40 C45 119.3(7) . . . ?
C41 C40 C45 121.4(8) . . . ?
C40 C41 C42 117.5(7) . . . ?
C40 C41 C46 123.0(8) . . . ?
C42 C41 C46 119.4(8) . . . ?
C41 C42 C43 123.0(8) . . . ?
C41 C42 H32 118.5 . . . no
C43 C42 H32 118.5 . . . no
C42 C43 C44 117.1(8) . . . ?
C42 C43 C47 121.8(8) . . . ?
C44 C43 C47 121.0(8) . . . ?
C43 C44 C45 122.1(8) . . . ?
C43 C44 H33 119.0 . . . no
C45 C44 H33 119.0 . . . no
C40 C45 C44 118.8(7) . . . ?
C40 C45 C48 121.4(7) . . . ?
C44 C45 C48 119.8(7) . . . ?
C41 C46 H34 109.5 . . . no
C41 C46 H35 109.5 . . . no
C41 C46 H36 109.5 . . . no
H34 C46 H35 109.5 . . . no
H34 C46 H36 109.5 . . . no
H35 C46 H36 109.4 . . . no
C43 C47 H37 109.5 . . . no
C43 C47 H38 109.5 . . . no
C43 C47 H39 109.5 . . . no
H37 C47 H38 109.5 . . . no
H37 C47 H39 109.5 . . . no
H38 C47 H39 109.4 . . . no
C45 C48 H40 109.5 . . . no
C45 C48 H41 109.5 . . . no
C45 C48 H42 109.5 . . . no
H40 C48 H41 109.5 . . . no
H40 C48 H42 109.5 . . . no
H41 C48 H42 109.5 . . . no

loop_
_geom_bond_atom_site_label_1
_geom_bond_atom_site_label_2
_geom_bond_distance
_geom_bond_site_symmetry_1
_geom_bond_site_symmetry_2
_geom_bond_publ_flag
MN1 MN2 2.7204(13) . . ?
MN1 O1 1.839(5) . . ?
MN1 O2 1.812(5) . . ?
MN1 O3 2.000(5) . . ?
MN1 N1 2.195(7) . . ?
MN1 N2 2.054(7) . . ?
MN1 N3 2.218(8) . . ?
MN2 O1 1.814(5) . . ?
MN2 O2 1.764(5) . . ?
MN2 O4 1.994(5) . . ?
MN2 N4 2.055(8) . . ?
MN2 N5 2.037(7) . . ?
MN2 N6 2.041(8) . . ?
O5 N7 1.259(12) . . ?
O6 N7 1.167(13) . . ?
O7 N7 1.26(1) . . ?
O8 N8 1.243(10) . . ?
O9 N8 1.179(11) . . ?
O10 N8 1.241(11) . . ?
O15 N9 1.37(2) . . ?
O16 N9 1.55(2) . . ?
O17 N9 1.35(2) . . ?
N1 C1 1.354(10) . . ?
N1 C5 1.359(10) . . ?
N2 C6 1.352(10) . . ?
N2 C10 1.375(9) . . ?
N3 C11 1.360(11) . . ?
N3 C15 1.340(11) . . ?
N4 C25 1.383(10) . . ?
N4 C29 1.362(11) . . ?
N5 C30 1.312(10) . . ?
N5 C34 1.349(10) . . ?
N6 C35 1.379(10) . . ?
N6 C36 1.320(11) . . ?
C1 C2 1.365(13) . . ?
C1 C6 1.464(12) . . ?
C2 C3 1.38(1) . . ?
C2 H1 0.95 . . no
C3 C4 1.34(1) . . ?
C3 H2 0.95 . . no
C4 C5 1.393(13) . . ?
C4 H3 0.95 . . no
C5 H4 0.95 . . no
C6 C7 1.404(11) . . ?
C7 C8 1.417(11) . . ?
C7 H5 0.95 . . no
C8 C9 1.393(11) . . ?
C8 C16 1.472(11) . . ?
C9 C10 1.415(11) . . ?
C9 H6 0.95 . . no
C10 C11 1.514(12) . . ?
C11 C12 1.410(13) . . ?
C12 C13 1.374(13) . . ?
C12 H7 0.95 . . no
C13 C14 1.38(2) . . ?
C13 H8 0.95 . . no
C14 C15 1.39(1) . . ?
C14 H9 0.95 . . no
C15 H10 0.95 . . no
C16 C17 1.422(11) . . ?
C16 C21 1.386(10) . . ?
C17 C18 1.378(10) . . ?
C17 C22 1.496(10) . . ?
C18 C19 1.378(10) . . ?
C18 H11 0.95 . . no
C19 C20 1.381(11) . . ?
C19 C23 1.516(11) . . ?
C20 C21 1.380(10) . . ?
C20 H12 0.95 . . no
C21 C24 1.506(10) . . ?
C22 H13 0.95 . . no
C22 H14 0.95 . . no
C22 H15 0.95 . . no
C23 H16 0.95 . . no
C23 H17 0.95 . . no
C23 H18 0.95 . . no
C24 H19 0.95 . . no
C24 H20 0.95 . . no
C24 H21 0.95 . . no
C25 C26 1.349(11) . . ?
C25 C30 1.471(11) . . ?
C26 C27 1.417(12) . . ?
C26 H22 0.95 . . no
C27 C28 1.415(13) . . ?
C27 H23 0.95 . . no
C28 C29 1.334(13) . . ?
C28 H24 0.95 . . no
C29 H25 0.95 . . no
C30 C31 1.345(10) . . ?
C31 C32 1.406(11) . . ?
C31 H26 0.95 . . no
C32 C33 1.368(12) . . ?
C32 C40 1.543(11) . . ?
C33 C34 1.367(11) . . ?
C33 H27 0.95 . . no
C34 C35 1.501(12) . . ?
C35 C39 1.364(12) . . ?
C36 C37 1.37(1) . . ?
C36 H28 0.95 . . no
C37 C38 1.40(1) . . ?
C37 H29 0.95 . . no
C38 C39 1.416(13) . . ?
C38 H30 0.95 . . no
C39 H31 0.95 . . no
C40 C41 1.383(10) . . ?
C40 C45 1.381(10) . . ?
C41 C42 1.396(10) . . ?
C41 C46 1.498(11) . . ?
C42 C43 1.384(10) . . ?
C42 H32 0.95 . . no
C43 C44 1.378(11) . . ?
C43 C47 1.506(11) . . ?
C44 C45 1.394(11) . . ?
C44 H33 0.95 . . no
C45 C48 1.521(11) . . ?
C46 H34 0.95 . . no
C46 H35 0.95 . . no
C46 H36 0.95 . . no
C47 H37 0.95 . . no
C47 H38 0.95 . . no
C47 H39 0.95 . . no
C48 H40 0.95 . . no
C48 H41 0.95 . . no
C48 H42 0.95 . . no

loop_
_geom_contact_atom_site_label_1
_geom_contact_atom_site_label_2
_geom_contact_distance
_geom_contact_site_symmetry_1
_geom_contact_site_symmetry_2
_geom_contact_publ_flag
O1 O21 2.761(8) . 2_656 no
O2 O11 2.807(7) . 1_655 no
O2 O9 3.504(11) . . no
O3 O21 2.583(9) . 2_756 no
O3 O17 2.625(11) . 1_645 no
O3 H14 2.8819 . 1_655 no
O3 C22 3.288(10) . 1_655 no
O3 N9 3.40(2) . 1_645 no
O4 O11 2.596(8) . . no
O4 O13 2.835(12) . 2_666 no
O4 H34 2.8479 . 1_455 no
O4 C46 3.340(10) . 1_455 no
O5 H28 2.3775 . . no
O5 O12 2.62(2) . . no
O5 H9 2.8740 . 1_455 no
O5 O21 2.957(13) . 2_656 no
O5 H10 3.0092 . 1_455 no
O5 C36 3.23(1) . . no
O5 C14 3.34(2) . 1_455 no
O5 C15 3.421(13) . 1_455 no
O6 H6 2.2321 . 2_657 no
O6 H7 2.6549 . 2_657 no
O6 H21 2.8251 . 2_657 no
O6 H19 3.0232 . 2_657 no
O6 C9 3.11(1) . 2_657 no
O6 C24 3.24(2) . 2_657 no
O6 O12 3.48(2) . . no
O6 C12 3.53(2) . 2_657 no
O6 C21 3.54(2) . 2_657 no
O6 C12 3.55(2) . . no
O7 H7 2.4870 . 2_657 no
O7 O21 2.94(1) . 2_656 no
O7 H6 2.9625 . . no
O7 C9 3.049(13) . . no
O7 C10 3.234(12) . . no
O7 C12 3.30(2) . 2_657 no
O7 C14 3.31(1) . 1_455 no
O7 C11 3.449(13) . . no
O7 C12 3.50(1) . . no
O7 C15 3.57(1) . 1_455 no
O8 H22 2.5337 . 2_756 no
O8 H35 2.8202 . . no
O8 H26 2.8554 . . no
O8 C31 3.014(10) . . no
O8 O11 3.030(10) . 1_655 no
O8 C26 3.320(13) . 2_756 no
O8 C30 3.343(11) . . no
O8 C28 3.396(12) . 1_655 no
O9 H4 2.4243 . . no
O9 O14 2.71(2) . 2_756 no
O9 O11 2.890(12) . 1_655 no
O9 C5 3.371(13) . . no
O9 C28 3.49(1) . 1_655 no
O9 C25 3.536(13) . . no
O10 H42 2.4342 . 2_756 no
O10 H26 2.4683 . 2_756 no
O10 H22 2.6228 . 2_756 no
O10 O14 3.18(2) . 2_756 no
O10 C31 3.329(12) . 2_756 no
O10 C48 3.338(13) . 2_756 no
O10 C26 3.513(13) . 2_756 no
O10 C28 3.590(13) . 1_655 no
O11 N8 3.32(1) . 1_455 no
O11 C29 3.394(11) . . no
O11 C34 3.405(10) . 1_455 no
O11 N5 3.418(8) . 1_455 no
O12 O16 2.45(3) . . no
O12 O13 2.89(2) . 2_666 no
O12 O15 3.13(2) . . no
O12 N7 3.41(2) . . no
O12 N9 3.54(2) . . no
O12 C37 3.56(2) . . no
O12 C36 3.56(2) . . no
O13 O22 2.493(12) . 2_666 no
O13 N6 3.313(12) . 2_666 no
O13 C36 3.34(1) . 2_666 no
O14 H24 2.6813 . 2_656 no
O14 O17 2.75(2) . 2_666 no
O14 O22 2.760(12) . 2_666 no
O14 H38 2.7954 . 1_455 no
O14 N8 3.29(2) . 2_756 no
O14 O15 3.48(2) . 2_666 no
O14 C28 3.553(13) . 2_656 no
O15 H30 2.6418 . 1_455 no
O15 H16 2.8227 . 2_557 no
O15 O22 2.96(1) . . no
O15 C38 3.38(2) . 1_455 no
O15 C23 3.405(13) . 2_557 no
O15 C4 3.55(2) . 1_465 no
O16 H1 2.3402 . 1_565 no
O16 H5 2.7335 . 1_565 no
O16 H17 2.8302 . 2_557 no
O16 H19 2.8508 . 2_657 no
O16 H12 3.0292 . 2_657 no
O16 C2 3.25(2) . 1_565 no
O16 C23 3.43(2) . 2_557 no
O17 C5 3.25(2) . 1_465 no
O17 N1 3.40(1) . 1_465 no
O17 C2 3.45(2) . 1_565 no
O21 H14 2.8720 . 2_656 no
O21 H10 2.9881 . 2_756 no
O21 C15 3.375(11) . 2_756 no
O21 N2 3.404(9) . 2_656 no
O21 C6 3.429(10) . 2_656 no
O21 N7 3.46(2) . 2_656 no
O22 H31 2.3586 . 1_455 no
O22 H27 2.7317 . 1_455 no
O22 H33 3.0181 . 2_666 no
O22 C39 3.289(12) . 1_455 no
N7 H9 2.8235 . 1_455 no
N7 H7 2.9098 . 2_657 no
N7 C14 3.27(2) . 1_455 no
N7 C12 3.504(13) . . no
N8 H22 2.9774 . 2_756 no
N8 H24 3.0203 . 1_655 no
N8 C28 3.299(12) . 1_655 no
N8 C26 3.516(12) . . no
N8 C25 3.547(12) . . no
N9 H1 2.8114 . 1_565 no
N9 C23 3.40(2) . 2_557 no
N9 C2 3.49(2) . 1_565 no
C3 C38 3.51(1) . 1_545 no
C11 H13 3.0024 . 1_655 no
C17 H8 2.9460 . 2_657 no
C18 H20 2.9446 . 2_647 no
C19 H20 2.7809 . 2_647 no
C20 H20 2.8165 . 2_647 no
C20 H29 3.0251 . 2_657 no
C21 H20 3.0314 . 2_647 no
C23 H30 2.9508 . 2_657 no
C24 H11 2.8307 . 1_655 no
C24 H17 3.0095 . 1_655 no
C38 H16 2.8330 . 2_657 no
C43 H40 2.9751 . 2_766 no
C43 C48 3.593(12) . 2_766 no
C44 H3 2.9507 . 2_756 no
C44 C48 3.544(13) . 2_766 no
C45 C45 3.59(2) . 2_766 no
C48 H32 2.7816 . 1_455 no
H2 H38 2.6196 . 2_756 no
H3 H33 2.6655 . 2_756 no
H5 H12 2.5586 . 2_647 no
H8 H13 2.6453 . 2_657 no
H11 H21 2.3524 . 1_455 no
H15 H18 2.6307 . 2_547 no
H16 H30 2.0061 . 2_657 no
H17 H19 2.4452 . 1_455 no
H27 H33 2.5572 . 2_766 no
H32 H42 2.5205 . 1_655 no
H32 H40 2.5244 . 1_655 no

loop_
_geom_torsion_atom_site_label_1
_geom_torsion_atom_site_label_2
_geom_torsion_atom_site_label_3
_geom_torsion_atom_site_label_4
_geom_torsion_site_symmetry_1
_geom_torsion_site_symmetry_2
_geom_torsion_site_symmetry_3
_geom_torsion_site_symmetry_4
_geom_torsion
_geom_torsion_publ_flag
MN1 MN2 N4 C25 . . . . -125.9(5) no
MN1 MN2 N4 C29 . . . . 54.7(7) no
MN1 MN2 N5 C30 . . . . 88.7(6) no
MN1 MN2 N5 C34 . . . . -83.0(6) no
MN1 MN2 N6 C35 . . . . 122.0(5) no
MN1 MN2 N6 C36 . . . . -56.7(7) no
MN1 O1 MN2 O2 . . . . 0.1(3) no
MN1 O1 MN2 O4 . . . . -177.4(3) no
MN1 O1 MN2 N4 . . . . 95.4(3) no
MN1 O1 MN2 N5 . . . . 15.9(30) no
MN1 O1 MN2 N6 . . . . -90.6(3) no
MN1 O2 MN2 O1 . . . . -0.1(3) no
MN1 O2 MN2 O4 . . . . 31.4(32) no
MN1 O2 MN2 N4 . . . . -100.7(3) no
MN1 O2 MN2 N5 . . . . -178.4(3) no
MN1 O2 MN2 N6 . . . . 104.1(3) no
MN1 N1 C1 C2 . . . . 174.5(7) no
MN1 N1 C1 C6 . . . . -7.8(8) no
MN1 N1 C5 C4 . . . . -173.7(6) no
MN1 N2 C6 C1 . . . . 11.6(8) no
MN1 N2 C6 C7 . . . . -168.7(5) no
MN1 N2 C10 C9 . . . . 172.0(5) no
MN1 N2 C10 C11 . . . . -10.6(8) no
MN1 N3 C11 C10 . . . . 5.3(8) no
MN1 N3 C11 C12 . . . . -175.2(6) no
MN1 N3 C15 C14 . . . . 174.9(7) no
MN2 MN1 N1 C1 . . . . -118.6(5) no
MN2 MN1 N1 C5 . . . . 58.1(6) no
MN2 MN1 N2 C6 . . . . 83.3(6) no
MN2 MN1 N2 C10 . . . . -86.3(6) no
MN2 MN1 N3 C11 . . . . 120.9(5) no
MN2 MN1 N3 C15 . . . . -56.7(7) no
MN2 O1 MN1 O2 . . . . -0.1(3) no
MN2 O1 MN1 O3 . . . . -21.4(27) no
MN2 O1 MN1 N1 . . . . -106.4(3) no
MN2 O1 MN1 N2 . . . . 178.8(3) no
MN2 O1 MN1 N3 . . . . 103.2(3) no
MN2 O2 MN1 O1 . . . . 0.1(3) no
MN2 O2 MN1 O3 . . . . 178.1(3) no
MN2 O2 MN1 N1 . . . . 91.5(3) no
MN2 O2 MN1 N2 . . . . -6.5(19) no
MN2 O2 MN1 N3 . . . . -95.3(3) no
MN2 N4 C25 C26 . . . . 179.4(6) no
MN2 N4 C25 C30 . . . . -2.6(8) no
MN2 N4 C29 C28 . . . . -178.3(7) no
MN2 N5 C30 C25 . . . . 6.8(9) no
MN2 N5 C30 C31 . . . . -171.3(5) no
MN2 N5 C34 C33 . . . . 170.8(5) no
MN2 N5 C34 C35 . . . . -10.9(8) no
MN2 N6 C35 C34 . . . . 5.3(8) no
MN2 N6 C35 C39 . . . . -175.2(7) no
MN2 N6 C36 C37 . . . . 178.0(7) no
O1 MN1 MN2 O2 . . . . -179.8(5) no
O1 MN1 MN2 O4 . . . . 3.6(4) no
O1 MN1 MN2 N4 . . . . -93.6(4) no
O1 MN1 MN2 N5 . . . . -177.7(5) no
O1 MN1 MN2 N6 . . . . 99.3(3) no
O1 MN1 N1 C1 . . . . -77.8(5) no
O1 MN1 N1 C5 . . . . 98.9(6) no
O1 MN1 N2 C6 . . . . 82.2(6) no
O1 MN1 N2 C10 . . . . -87.4(6) no
O1 MN1 N3 C11 . . . . 79.2(5) no
O1 MN1 N3 C15 . . . . -98.4(7) no
O1 MN2 MN1 O2 . . . . 179.8(5) no
O1 MN2 MN1 O3 . . . . 177.2(4) no
O1 MN2 MN1 N1 . . . . 80.1(3) no
O1 MN2 MN1 N2 . . . . -1.6(4) no
O1 MN2 MN1 N3 . . . . -85.0(3) no
O1 MN2 N4 C25 . . . . -169.0(5) no
O1 MN2 N4 C29 . . . . 11.6(7) no
O1 MN2 N5 C30 . . . . 74.4(30) no
O1 MN2 N5 C34 . . . . -97.3(30) no
O1 MN2 N6 C35 . . . . 165.2(5) no
O1 MN2 N6 C36 . . . . -13.5(7) no
O2 MN1 MN2 O4 . . . . -176.5(4) no
O2 MN1 MN2 N4 . . . . 86.2(3) no
O2 MN1 MN2 N5 . . . . 2.1(4) no
O2 MN1 MN2 N6 . . . . -80.9(4) no
O2 MN1 N1 C1 . . . . -159.9(5) no
O2 MN1 N1 C5 . . . . 16.8(7) no
O2 MN1 N2 C6 . . . . 88.8(18) no
O2 MN1 N2 C10 . . . . -80.8(19) no
O2 MN1 N3 C11 . . . . 162.0(5) no
O2 MN1 N3 C15 . . . . -15.5(7) no
O2 MN2 MN1 O3 . . . . -2.6(4) no
O2 MN2 MN1 N1 . . . . -99.7(3) no
O2 MN2 MN1 N2 . . . . 178.6(4) no
O2 MN2 MN1 N3 . . . . 95.2(4) no
O2 MN2 N4 C25 . . . . -84.5(5) no
O2 MN2 N4 C29 . . . . 96.0(7) no
O2 MN2 N5 C30 . . . . 90.1(6) no
O2 MN2 N5 C34 . . . . -81.6(6) no
O2 MN2 N6 C35 . . . . 81.5(6) no
O2 MN2 N6 C36 . . . . -97.3(7) no
O3 MN1 MN2 O4 . . . . -179.1(4) no
O3 MN1 MN2 N4 . . . . 83.6(3) no
O3 MN1 MN2 N5 . . . . -0.4(4) no
O3 MN1 MN2 N6 . . . . -83.4(3) no
O3 MN1 N1 C1 . . . . 107.7(5) no
O3 MN1 N1 C5 . . . . -75.6(6) no
O3 MN1 N2 C6 . . . . -95.9(6) no
O3 MN1 N2 C10 . . . . 94.5(5) no
O3 MN1 N3 C11 . . . . -105.4(5) no
O3 MN1 N3 C15 . . . . 77.0(7) no
O4 MN2 MN1 N1 . . . . 83.7(3) no
O4 MN2 MN1 N2 . . . . 2.0(4) no
O4 MN2 MN1 N3 . . . . -81.3(3) no
O4 MN2 N4 C25 . . . . 99.0(5) no
O4 MN2 N4 C29 . . . . -80.5(7) no
O4 MN2 N5 C30 . . . . -92.3(6) no
O4 MN2 N5 C34 . . . . 96.0(6) no
O4 MN2 N6 C35 . . . . -103.0(6) no
O4 MN2 N6 C36 . . . . 78.2(7) no
N1 MN1 MN2 N4 . . . . -13.5(3) no
N1 MN1 MN2 N5 . . . . -97.6(4) no
N1 MN1 MN2 N6 . . . . 179.4(3) no
N1 MN1 N2 C6 . . . . -12.0(5) no
N1 MN1 N2 C10 . . . . 178.4(6) no
N1 MN1 N3 C11 . . . . -30.5(8) no
N1 MN1 N3 C15 . . . . 151.9(6) no
N1 C1 C2 C3 . . . . -1.0(13) no
N1 C1 C6 N2 . . . . -1.6(10) no
N1 C1 C6 C7 . . . . 178.6(6) no
N1 C5 C4 C3 . . . . 0.3(13) no
N2 MN1 MN2 N4 . . . . -95.2(4) no
N2 MN1 MN2 N5 . . . . -179.3(6) no
N2 MN1 MN2 N6 . . . . 97.7(4) no
N2 MN1 N1 C1 . . . . 10.3(5) no
N2 MN1 N1 C5 . . . . -173.0(7) no
N2 MN1 N3 C11 . . . . -8.1(5) no
N2 MN1 N3 C15 . . . . 174.4(7) no
N2 C6 C1 C2 . . . . 176.0(8) no
N2 C6 C7 C8 . . . . -2.6(11) no
N2 C10 C9 C8 . . . . -3.9(11) no
N2 C10 C11 N3 . . . . 2.8(9) no
N2 C10 C11 C12 . . . . -176.8(7) no
N3 MN1 MN2 N4 . . . . -178.6(3) no
N3 MN1 MN2 N5 . . . . 97.3(4) no
N3 MN1 MN2 N6 . . . . 14.4(3) no
N3 MN1 N1 C1 . . . . 32.8(8) no
N3 MN1 N1 C5 . . . . -150.5(6) no
N3 MN1 N2 C6 . . . . 180.0(6) no
N3 MN1 N2 C10 . . . . 10.4(5) no
N3 C11 C10 C9 . . . . -179.9(7) no
N3 C11 C12 C13 . . . . -0.5(13) no
N3 C15 C14 C13 . . . . 0.4(16) no
N4 MN2 N5 C30 . . . . -6.4(5) no
N4 MN2 N5 C34 . . . . -178.1(6) no
N4 MN2 N6 C35 . . . . -28.2(9) no
N4 MN2 N6 C36 . . . . 153.0(7) no
N4 C25 C26 C27 . . . . 0.4(13) no
N4 C25 C30 N5 . . . . -2.6(9) no
N4 C25 C30 C31 . . . . 175.3(7) no
N4 C29 C28 C27 . . . . -2.6(14) no
N5 MN2 N4 C25 . . . . 4.6(5) no
N5 MN2 N4 C29 . . . . -174.8(7) no
N5 MN2 N6 C35 . . . . -8.5(5) no
N5 MN2 N6 C36 . . . . 172.7(7) no
N5 C30 C25 C26 . . . . 175.4(8) no
N5 C30 C31 C32 . . . . 0.1(11) no
N5 C34 C33 C32 . . . . 1.1(11) no
N5 C34 C35 N6 . . . . 3.5(9) no
N5 C34 C35 C39 . . . . -175.9(8) no
N6 MN2 N4 C25 . . . . 24.3(9) no
N6 MN2 N4 C29 . . . . -155.1(7) no
N6 MN2 N5 C30 . . . . -177.6(6) no
N6 MN2 N5 C34 . . . . 10.7(5) no
N6 C35 C34 C33 . . . . -178.3(7) no
N6 C35 C39 C38 . . . . -2.0(14) no
N6 C36 C37 C38 . . . . -3.4(16) no
C1 N1 C5 C4 . . . . 2.8(12) no
C1 C2 C3 C4 . . . . 4.3(15) no
C1 C6 N2 C10 . . . . -178.6(6) no
C1 C6 C7 C8 . . . . 177.1(7) no
C2 C1 N1 C5 . . . . -2.5(11) no
C2 C1 C6 C7 . . . . -3.8(12) no
C2 C3 C4 C5 . . . . -3.9(15) no
C3 C2 C1 C6 . . . . -178.4(8) no
C5 N1 C1 C6 . . . . 175.2(7) no
C6 N2 C10 C9 . . . . 2.1(10) no
C6 N2 C10 C11 . . . . 179.5(6) no
C6 C7 C8 C9 . . . . 0.8(11) no
C6 C7 C8 C16 . . . . -176.9(6) no
C7 C6 N2 C10 . . . . 1.2(10) no
C7 C8 C9 C10 . . . . 2.3(11) no
C7 C8 C16 C17 . . . . -73.0(10) no
C7 C8 C16 C21 . . . . 110.0(9) no
C8 C9 C10 C11 . . . . 179.0(7) no
C8 C16 C17 C18 . . . . 178.7(8) no
C8 C16 C17 C22 . . . . 0.4(13) no
C8 C16 C21 C20 . . . . -179.9(8) no
C8 C16 C21 C24 . . . . -4.0(12) no
C9 C8 C16 C17 . . . . 109.3(9) no
C9 C8 C16 C21 . . . . -67.6(10) no
C9 C10 C11 C12 . . . . 0.6(12) no
C10 C9 C8 C16 . . . . 180.0(6) no
C10 C11 N3 C15 . . . . -177.0(7) no
C10 C11 C12 C13 . . . . 179.0(8) no
C11 N3 C15 C14 . . . . -2.5(13) no
C11 C12 C13 C14 . . . . -1.5(15) no
C12 C11 N3 C15 . . . . 2.6(11) no
C12 C13 C14 C15 . . . . 1.6(17) no
C16 C17 C18 C19 . . . . 2.4(13) no
C16 C21 C20 C19 . . . . -0.1(13) no
C17 C16 C21 C20 . . . . 3.1(12) no
C17 C16 C21 C24 . . . . 179.0(8) no
C17 C18 C19 C20 . . . . 0.5(13) no
C17 C18 C19 C23 . . . . -177.4(8) no
C18 C17 C16 C21 . . . . -4.2(13) no
C18 C19 C20 C21 . . . . -1.7(14) no
C19 C18 C17 C22 . . . . -179.3(9) no
C19 C20 C21 C24 . . . . -176.1(8) no
C21 C16 C17 C22 . . . . 177.5(8) no
C21 C20 C19 C23 . . . . 176.1(8) no
C25 N4 C29 C28 . . . . 2.3(12) no
C25 C26 C27 C28 . . . . -0.6(13) no
C25 C30 N5 C34 . . . . 178.1(7) no
C25 C30 C31 C32 . . . . -177.8(7) no
C26 C25 N4 C29 . . . . -1.1(11) no
C26 C25 C30 C31 . . . . -6.7(13) no
C26 C27 C28 C29 . . . . 1.7(14) no
C27 C26 C25 C30 . . . . -177.5(8) no
C29 N4 C25 C30 . . . . 176.9(7) no
C30 N5 C34 C33 . . . . -0.5(11) no
C30 N5 C34 C35 . . . . 177.8(7) no
C30 C31 C32 C33 . . . . 0.5(12) no
C30 C31 C32 C40 . . . . 179.9(7) no
C31 C30 N5 C34 . . . . -0.1(11) no
C31 C32 C33 C34 . . . . -1.0(11) no
C31 C32 C40 C41 . . . . -110.1(10) no
C31 C32 C40 C45 . . . . 71.6(10) no
C32 C33 C34 C35 . . . . -177.0(7) no
C32 C40 C41 C42 . . . . 179.9(8) no
C32 C40 C41 C46 . . . . 3.2(14) no
C32 C40 C45 C44 . . . . 177.7(8) no
C32 C40 C45 C48 . . . . -1.7(13) no
C33 C32 C40 C41 . . . . 69.4(11) no
C33 C32 C40 C45 . . . . -109.0(10) no
C33 C34 C35 C39 . . . . 2.3(13) no
C34 C33 C32 C40 . . . . 179.5(6) no
C34 C35 N6 C36 . . . . -175.9(7) no
C34 C35 C39 C38 . . . . 177.4(8) no
C35 N6 C36 C37 . . . . -0.8(14) no
C35 C39 C38 C37 . . . . -2.1(15) no
C36 N6 C35 C39 . . . . 3.6(13) no
C36 C37 C38 C39 . . . . 4.8(16) no
C40 C41 C42 C43 . . . . 3.6(15) no
C40 C45 C44 C43 . . . . 1.4(13) no
C41 C40 C45 C44 . . . . -0.6(13) no
C41 C40 C45 C48 . . . . 180.0(8) no
C41 C42 C43 C44 . . . . -2.9(15) no
C41 C42 C43 C47 . . . . 175.3(9) no
C42 C41 C40 C45 . . . . -1.8(14) no
C42 C43 C44 C45 . . . . 0.3(14) no
C43 C42 C41 C46 . . . . -179.5(9) no
C43 C44 C45 C48 . . . . -179.2(8) no
C45 C40 C41 C46 . . . . -178.5(8) no
C45 C44 C43 C47 . . . . -177.9(8) no
